data_7001952
loop_
_publ_author_name
'Raynal, Matthieu'
'Liu, Xianghao'
'Pattacini, Roberto'
'Vall\'ee, Christophe'
'Olivier-Bourbigou, H\'el\`ene'
'Braunstein, Pierre'

_publ_section_title
;
 Unprecedented cubane-type silver cluster with a novel phosphinite
 functionalized N-heterocyclic carbene ligand
;
_journal_issue 35
_journal_name_full 'Dalton Transactions'
_journal_page_first 7288
_journal_paper_doi 10.1039/b911439d
_journal_year 2009
_chemical_formula_sum 'C42 H66 Ag4 I4 N4 O2 P2'
_chemical_formula_weight 1660.01
_space_group_IT_number 45
_symmetry_cell_setting orthorhombic
_symmetry_Int_Tables_number 45
_symmetry_space_group_name_Hall 'I 2 -2c'
_symmetry_space_group_name_H-M 'I b a 2'
_atom_sites_solution_hydrogens geom
_atom_sites_solution_primary direct
_atom_sites_solution_secondary difmap
_audit_creation_method SHELXL-97
_cell_angle_alpha 90.00
_cell_angle_beta 90.00
_cell_angle_gamma 90.00
_cell_formula_units_Z 8
_cell_length_a 17.0929(8)
_cell_length_b 17.4818(8)
_cell_length_c 35.3573(11)
_cell_measurement_reflns_used 10185
_cell_measurement_temperature 173(2)
_cell_measurement_theta_max 27.485
_cell_measurement_theta_min 0.998
_cell_volume 10565.3(8)
_computing_cell_refinement 'Denzo (Nonius B.V., 1998)'
_computing_data_collection 'Collect (Nonius B.V., 1998)'
_computing_data_reduction 'Denzo (Nonius B.V., 1998)'
_computing_molecular_graphics 'PLATON 98 (Spek, 1998)'
_computing_publication_material 'SHELXL-97 (Sheldrick, 1997)'
_computing_structure_refinement 'SHELXL-97 (Sheldrick, 1997)'
_computing_structure_solution 'SHELXS-97 (Sheldrick, 1997)'
_diffrn_ambient_temperature 173(2)
_diffrn_measured_fraction_theta_full 0.831
_diffrn_measured_fraction_theta_max 0.831
_diffrn_radiation_monochromator graphite
_diffrn_radiation_type MoK\a
_diffrn_radiation_wavelength 0.71073
_diffrn_reflns_av_R_equivalents 0.0356
_diffrn_reflns_av_sigmaI/netI 0.0492
_diffrn_reflns_limit_h_max 19
_diffrn_reflns_limit_h_min -18
_diffrn_reflns_limit_k_max 20
_diffrn_reflns_limit_k_min -20
_diffrn_reflns_limit_l_max 41
_diffrn_reflns_limit_l_min -42
_diffrn_reflns_number 12246
_diffrn_reflns_theta_full 25.05
_diffrn_reflns_theta_max 25.05
_diffrn_reflns_theta_min 1.67
_diffrn_source 'fine-focus sealed tube'
_exptl_absorpt_coefficient_mu 3.896
_exptl_absorpt_correction_T_max 0.845
_exptl_absorpt_correction_T_min 0.560
_exptl_absorpt_correction_type multi-scan
_exptl_absorpt_process_details 'MULscanABS in PLATON (Spek, 2003)'
_exptl_crystal_colour colorless
_exptl_crystal_density_diffrn 2.087
_exptl_crystal_density_method 'not measured'
_exptl_crystal_description plate
_exptl_crystal_F_000 6336
_exptl_crystal_size_max 0.15
_exptl_crystal_size_mid 0.15
_exptl_crystal_size_min 0.04
_refine_diff_density_max 1.381
_refine_diff_density_min -2.582
_refine_diff_density_rms 0.575
_refine_ls_abs_structure_details 'Flack H D (1983), Acta Cryst. A39, 876-881'
_refine_ls_abs_structure_Flack 0.16(4)
_refine_ls_extinction_method none
_refine_ls_goodness_of_fit_ref 1.120
_refine_ls_hydrogen_treatment constr
_refine_ls_matrix_type full
_refine_ls_number_parameters 538
_refine_ls_number_reflns 6427
_refine_ls_number_restraints 163
_refine_ls_restrained_S_all 1.113
_refine_ls_R_factor_all 0.0605
_refine_ls_R_factor_gt 0.0480
_refine_ls_shift/su_max 0.004
_refine_ls_shift/su_mean 0.000
_refine_ls_structure_factor_coef Fsqd
_refine_ls_weighting_details 'calc w=1/[\s^2^(Fo^2^)+(0.0834P)^2^+126.1140P] where P=(Fo^2^+2Fc^2^)/3'
_refine_ls_weighting_scheme calc
_refine_ls_wR_factor_gt 0.1297
_refine_ls_wR_factor_ref 0.1450
_reflns_number_gt 5740
_reflns_number_total 6427
_reflns_threshold_expression >2sigma(I)
_cod_data_source_file b911439d.txt
_cod_data_source_block Compound4
_cod_database_code 7001952

loop_
_symmetry_equiv_pos_as_xyz
'x, y, z'
'-x, -y, z'
'-x, y, z+1/2'
'x, -y, z+1/2'
'x+1/2, y+1/2, z+1/2'
'-x+1/2, -y+1/2, z+1/2'
'-x+1/2, y+1/2, z+1'
'x+1/2, -y+1/2, z+1'

loop_
_atom_site_label
_atom_site_type_symbol
_atom_site_fract_x
_atom_site_fract_y
_atom_site_fract_z
_atom_site_U_iso_or_equiv
_atom_site_adp_type
_atom_site_occupancy
_atom_site_symmetry_multiplicity
_atom_site_calc_flag
_atom_site_refinement_flags
_atom_site_disorder_assembly
_atom_site_disorder_group
Ag1B Ag 0.41257(9) 0.04403(8) 0.22224(4) 0.0421(4) Uani 1 1 d . . .
Ag2B Ag 0.52201(8) 0.09528(8) 0.15852(4) 0.0373(3) Uani 1 1 d . . .
P1B P 0.5343(3) 0.2207(3) 0.12785(10) 0.0258(10) Uani 1 1 d . . .
C1B C 0.4026(9) 0.2388(9) 0.1944(4) 0.020(3) Uani 1 1 d U . .
H1B H 0.3868 0.2036 0.1762 0.025 Uiso 1 1 calc R . .
C2B C 0.4614(10) 0.2888(9) 0.1875(4) 0.026(4) Uani 1 1 d . . .
C3B C 0.4839(10) 0.3400(10) 0.2142(4) 0.031(4) Uani 1 1 d . . .
H3B H 0.5238 0.3747 0.2091 0.037 Uiso 1 1 calc R . .
C4B C 0.4486(11) 0.3405(11) 0.2482(4) 0.039(5) Uani 1 1 d . . .
H4B H 0.4661 0.3744 0.2667 0.047 Uiso 1 1 calc R . .
C5B C 0.3880(10) 0.2931(10) 0.2565(4) 0.030(4) Uani 1 1 d . . .
H5B H 0.3623 0.2957 0.2796 0.036 Uiso 1 1 calc R . .
C6B C 0.3663(9) 0.2418(9) 0.2297(4) 0.025(4) Uani 1 1 d U . .
C7B C 0.3102(10) 0.1111(9) 0.2359(4) 0.027(4) Uani 1 1 d U . .
C8B C 0.1888(11) 0.1485(10) 0.2565(4) 0.036(4) Uani 1 1 d U . .
H8B H 0.1375 0.1455 0.2651 0.043 Uiso 1 1 calc R . .
C9B C 0.2288(10) 0.2095(10) 0.2505(4) 0.029(4) Uani 1 1 d U . .
H9B H 0.2116 0.2594 0.2542 0.035 Uiso 1 1 calc R . .
C10B C 0.2187(12) 0.0014(12) 0.2504(5) 0.047(5) Uani 1 1 d . . .
H10A H 0.1699 -0.0039 0.2641 0.057 Uiso 1 1 calc R . .
H10B H 0.2592 -0.0249 0.2646 0.057 Uiso 1 1 calc R . .
C11B C 0.2105(12) -0.0358(10) 0.2114(5) 0.040(5) Uani 1 1 d . . .
H11A H 0.2597 -0.0305 0.1980 0.048 Uiso 1 1 calc R . .
H11B H 0.2007 -0.0900 0.2148 0.048 Uiso 1 1 calc R . .
C12B C 0.1464(12) -0.0027(10) 0.1874(4) 0.041(5) Uani 1 1 d . . .
H12A H 0.0969 -0.0085 0.2005 0.049 Uiso 1 1 calc R . .
H12B H 0.1558 0.0515 0.1840 0.049 Uiso 1 1 calc R . .
C13B C 0.1406(15) -0.0393(11) 0.1502(6) 0.059(6) Uani 1 1 d . . .
H13A H 0.1895 -0.0341 0.1371 0.088 Uiso 1 1 calc R . .
H13B H 0.0999 -0.0153 0.1358 0.088 Uiso 1 1 calc R . .
H13C H 0.1287 -0.0926 0.1533 0.088 Uiso 1 1 calc R . .
C14B C 0.4807(10) 0.2359(11) 0.0822(4) 0.034(4) Uani 1 1 d U . .
C15B C 0.4934(13) 0.3060(13) 0.0603(6) 0.063(6) Uani 1 1 d U . .
H15A H 0.4652 0.3028 0.0369 0.095 Uiso 1 1 calc R . .
H15B H 0.5482 0.3119 0.0552 0.095 Uiso 1 1 calc R . .
H15C H 0.4750 0.3492 0.0745 0.095 Uiso 1 1 calc R . .
C16B C 0.4998(14) 0.1606(14) 0.0574(6) 0.066(6) Uani 1 1 d U . .
H16A H 0.4684 0.1608 0.0349 0.099 Uiso 1 1 calc R . .
H16B H 0.4881 0.1157 0.0720 0.099 Uiso 1 1 calc R . .
H16C H 0.5542 0.1604 0.0507 0.099 Uiso 1 1 calc R . .
C17B C 0.3953(10) 0.2314(11) 0.0924(5) 0.041(4) Uani 1 1 d U . .
H17A H 0.3834 0.2698 0.1110 0.061 Uiso 1 1 calc R . .
H17B H 0.3839 0.1817 0.1026 0.061 Uiso 1 1 calc R . .
H17C H 0.3641 0.2400 0.0702 0.061 Uiso 1 1 calc R . .
C18B C 0.6375(10) 0.2507(9) 0.1232(4) 0.029(4) Uani 1 1 d . . .
C19B C 0.6502(12) 0.3336(11) 0.1127(5) 0.049(5) Uani 1 1 d U . .
H19A H 0.7051 0.3451 0.1138 0.073 Uiso 1 1 calc R . .
H19B H 0.6226 0.3658 0.1302 0.073 Uiso 1 1 calc R . .
H19C H 0.6311 0.3425 0.0876 0.073 Uiso 1 1 calc R . .
C20B C 0.6805(12) 0.1970(11) 0.0952(5) 0.044(5) Uani 1 1 d U . .
H20A H 0.6616 0.2060 0.0701 0.066 Uiso 1 1 calc R . .
H20B H 0.6709 0.1447 0.1021 0.066 Uiso 1 1 calc R . .
H20C H 0.7357 0.2071 0.0962 0.066 Uiso 1 1 calc R . .
C21B C 0.6732(11) 0.2349(11) 0.1625(5) 0.044(5) Uani 1 1 d U . .
H21A H 0.6804 0.1808 0.1657 0.066 Uiso 1 1 calc R . .
H21B H 0.6387 0.2538 0.1818 0.066 Uiso 1 1 calc R . .
H21C H 0.7229 0.2603 0.1645 0.066 Uiso 1 1 calc R . .
I1B I 0.43795(7) -0.11163(6) 0.24145(3) 0.0316(3) Uani 1 1 d . . .
I2B I 0.37508(8) 0.02422(8) 0.13669(4) 0.0494(4) Uani 1 1 d . . .
N1B N 0.3033(8) 0.1877(7) 0.2371(3) 0.024(3) Uani 1 1 d U . .
N2B N 0.2396(8) 0.0860(8) 0.2473(3) 0.033(3) Uani 1 1 d U . .
O1B O 0.5004(7) 0.2939(6) 0.1515(3) 0.032(3) Uani 1 1 d . . .
Ag1A Ag 0.04933(9) 0.08488(8) 0.36465(4) 0.0417(4) Uani 1 1 d . . .
Ag2A Ag 0.09601(8) -0.02252(8) 0.43139(3) 0.0354(3) Uani 1 1 d . . .
P1A P 0.2224(3) -0.0354(2) 0.46343(10) 0.0267(10) Uani 1 1 d . . .
C1A C 0.2478(8) 0.0904(9) 0.3968(4) 0.021(3) Uani 1 1 d . . .
H1A H 0.2114 0.1062 0.4147 0.025 Uiso 1 1 calc R . .
C2A C 0.2980(10) 0.0317(9) 0.4041(4) 0.029(4) Uani 1 1 d . . .
C3A C 0.3519(10) 0.0086(10) 0.3780(5) 0.030(4) Uani 1 1 d . . .
H3A H 0.3854 -0.0320 0.3832 0.036 Uiso 1 1 calc R . .
C4A C 0.3558(11) 0.0458(10) 0.3443(4) 0.035(4) Uani 1 1 d . . .
H4A H 0.3925 0.0295 0.3266 0.042 Uiso 1 1 calc R . .
C5A C 0.3095(10) 0.1046(10) 0.3353(4) 0.030(4) Uani 1 1 d . . .
H5A H 0.3146 0.1304 0.3125 0.036 Uiso 1 1 calc R . .
C6A C 0.2528(10) 0.1258(9) 0.3620(4) 0.025(4) Uani 1 1 d U . .
C7A C 0.1208(9) 0.1840(9) 0.3519(4) 0.026(4) Uani 1 1 d U . .
C8A C 0.1623(10) 0.3031(10) 0.3368(4) 0.031(4) Uani 1 1 d U . .
H8A H 0.1600 0.3545 0.3301 0.037 Uiso 1 1 calc R . .
C9A C 0.2259(10) 0.2622(9) 0.3436(4) 0.028(4) Uani 1 1 d U . .
H9A H 0.2775 0.2785 0.3420 0.034 Uiso 1 1 calc R . .
C10A C 0.0149(10) 0.2740(11) 0.3376(5) 0.038(4) Uani 1 1 d U . .
H10C H -0.0110 0.2368 0.3215 0.046 Uiso 1 1 calc R . .
H10D H 0.0124 0.3232 0.3250 0.046 Uiso 1 1 calc R . .
C11A C -0.0311(11) 0.2795(10) 0.3764(5) 0.038(4) Uani 1 1 d . . .
H11C H -0.0857 0.2905 0.3714 0.046 Uiso 1 1 calc R . .
H11D H -0.0282 0.2307 0.3894 0.046 Uiso 1 1 calc R . .
C12A C 0.0018(11) 0.3401(11) 0.4010(5) 0.043(5) Uani 1 1 d . . .
H12C H -0.0020 0.3891 0.3883 0.051 Uiso 1 1 calc R . .
H12D H 0.0567 0.3297 0.4057 0.051 Uiso 1 1 calc R . .
C13A C -0.0429(15) 0.3436(16) 0.4391(6) 0.081(8) Uani 1 1 d . . .
H13D H -0.0982 0.3434 0.4344 0.121 Uiso 1 1 calc R . .
H13E H -0.0289 0.3896 0.4524 0.121 Uiso 1 1 calc R . .
H13F H -0.0293 0.3000 0.4543 0.121 Uiso 1 1 calc R . .
C14A C 0.2382(12) 0.0181(10) 0.5077(5) 0.044(4) Uani 1 1 d U . .
C15A C 0.2388(13) 0.1046(11) 0.4954(6) 0.053(5) Uani 1 1 d U . .
H15D H 0.2405 0.1365 0.5175 0.080 Uiso 1 1 calc R . .
H15E H 0.1923 0.1158 0.4812 0.080 Uiso 1 1 calc R . .
H15F H 0.2840 0.1145 0.4800 0.080 Uiso 1 1 calc R . .
C16A C 0.1612(14) 0.0096(13) 0.5327(6) 0.061(6) Uani 1 1 d U . .
H16D H 0.1559 -0.0426 0.5409 0.091 Uiso 1 1 calc R . .
H16E H 0.1163 0.0238 0.5180 0.091 Uiso 1 1 calc R . .
H16F H 0.1650 0.0423 0.5545 0.091 Uiso 1 1 calc R . .
C17A C 0.3069(15) 0.0014(15) 0.5326(7) 0.075(7) Uani 1 1 d U . .
H17D H 0.3539 0.0012 0.5178 0.113 Uiso 1 1 calc R . .
H17E H 0.3001 -0.0478 0.5443 0.113 Uiso 1 1 calc R . .
H17F H 0.3107 0.0399 0.5519 0.113 Uiso 1 1 calc R . .
C18A C 0.2477(10) -0.1375(9) 0.4694(4) 0.030(4) Uani 1 1 d . . .
C19A C 0.2326(11) -0.1758(11) 0.4315(5) 0.044(4) Uani 1 1 d U . .
H19D H 0.2488 -0.2283 0.4327 0.066 Uiso 1 1 calc R . .
H19E H 0.2616 -0.1499 0.4121 0.066 Uiso 1 1 calc R . .
H19F H 0.1778 -0.1734 0.4258 0.066 Uiso 1 1 calc R . .
C20A C 0.3349(12) -0.1537(12) 0.4812(5) 0.050(5) Uani 1 1 d U . .
H20D H 0.3438 -0.1346 0.5063 0.075 Uiso 1 1 calc R . .
H20E H 0.3697 -0.1287 0.4639 0.075 Uiso 1 1 calc R . .
H20F H 0.3445 -0.2078 0.4808 0.075 Uiso 1 1 calc R . .
C21A C 0.1954(12) -0.1758(11) 0.4980(5) 0.048(5) Uani 1 1 d U . .
H21D H 0.1417 -0.1675 0.4912 0.072 Uiso 1 1 calc R . .
H21E H 0.2052 -0.1546 0.5226 0.072 Uiso 1 1 calc R . .
H21F H 0.2060 -0.2297 0.4984 0.072 Uiso 1 1 calc R . .
I1A I -0.11321(6) 0.06388(6) 0.34921(3) 0.0280(3) Uani 1 1 d . . .
I2A I 0.02750(9) 0.12280(8) 0.45139(4) 0.0537(4) Uani 1 1 d . . .
N1A N 0.1996(7) 0.1899(7) 0.3536(3) 0.024(3) Uani 1 1 d . . .
N2A N 0.0973(9) 0.2519(8) 0.3419(3) 0.035(4) Uani 1 1 d . . .
O1A O 0.2996(7) -0.0070(7) 0.4396(3) 0.036(3) Uani 1 1 d U . .

loop_
_atom_site_aniso_label
_atom_site_aniso_U_11
_atom_site_aniso_U_22
_atom_site_aniso_U_33
_atom_site_aniso_U_23
_atom_site_aniso_U_13
_atom_site_aniso_U_12
Ag1B 0.0386(10) 0.0351(8) 0.0528(8) 0.0025(7) 0.0089(7) 0.0031(6)
Ag2B 0.0370(9) 0.0312(7) 0.0437(7) -0.0015(6) 0.0054(6) -0.0017(6)
P1B 0.025(3) 0.037(3) 0.0156(17) -0.0027(16) 0.0017(15) 0.0004(19)
C1B 0.018(7) 0.027(7) 0.017(5) 0.002(5) 0.005(5) 0.004(6)
C2B 0.030(11) 0.034(10) 0.016(7) 0.010(6) 0.003(6) 0.016(7)
C3B 0.023(11) 0.035(10) 0.034(9) -0.009(7) 0.003(7) 0.001(7)
C4B 0.034(13) 0.064(13) 0.019(8) -0.006(8) -0.013(7) -0.001(10)
C5B 0.044(12) 0.040(10) 0.005(6) -0.004(6) -0.007(6) 0.013(8)
C6B 0.020(8) 0.029(7) 0.026(6) 0.001(6) 0.007(5) 0.012(6)
C7B 0.027(8) 0.031(7) 0.021(6) 0.010(6) 0.001(5) -0.007(6)
C8B 0.027(8) 0.053(8) 0.027(6) 0.002(6) 0.005(6) 0.002(7)
C9B 0.026(8) 0.035(7) 0.025(6) -0.006(6) 0.001(5) 0.001(6)
C10B 0.048(13) 0.054(13) 0.039(10) 0.012(9) 0.003(8) -0.011(10)
C11B 0.045(14) 0.037(11) 0.038(10) 0.003(8) 0.019(8) -0.005(9)
C12B 0.063(14) 0.033(10) 0.027(8) 0.002(7) -0.009(8) -0.002(10)
C13B 0.076(18) 0.045(13) 0.055(13) -0.012(10) -0.012(11) -0.016(11)
C14B 0.026(8) 0.056(8) 0.022(6) -0.001(6) 0.005(5) 0.008(7)
C15B 0.057(10) 0.069(10) 0.065(9) 0.020(8) 0.005(8) 0.007(8)
C16B 0.061(10) 0.089(10) 0.049(8) -0.012(8) -0.015(7) 0.005(8)
C17B 0.033(8) 0.050(8) 0.039(7) 0.000(7) -0.007(6) 0.010(7)
C18B 0.026(11) 0.039(10) 0.021(7) -0.011(7) 0.000(6) -0.011(7)
C19B 0.052(9) 0.047(8) 0.046(8) 0.005(7) 0.010(7) -0.001(7)
C20B 0.045(9) 0.043(8) 0.045(7) 0.002(7) 0.000(7) -0.009(7)
C21B 0.042(9) 0.053(8) 0.037(7) 0.001(7) -0.002(6) -0.016(7)
I1B 0.0358(8) 0.0317(6) 0.0271(5) 0.0046(5) 0.0024(4) 0.0010(5)
I2B 0.0487(9) 0.0492(8) 0.0504(7) 0.0000(6) 0.0009(6) -0.0044(6)
N1B 0.028(7) 0.028(6) 0.017(5) -0.004(5) 0.000(5) 0.001(5)
N2B 0.029(7) 0.043(7) 0.027(6) -0.006(5) 0.002(5) -0.006(6)
O1B 0.039(8) 0.028(6) 0.028(6) 0.003(5) 0.013(5) 0.009(5)
Ag1A 0.0343(9) 0.0364(8) 0.0544(8) 0.0061(7) -0.0038(6) -0.0050(6)
Ag2A 0.0302(8) 0.0374(8) 0.0386(7) 0.0031(6) -0.0006(5) 0.0014(6)
P1A 0.039(3) 0.025(2) 0.0162(17) 0.0024(16) -0.0014(16) -0.0014(19)
C1A 0.007(9) 0.032(10) 0.024(7) 0.006(7) -0.002(6) -0.004(7)
C2A 0.022(11) 0.026(9) 0.041(9) 0.010(7) -0.006(7) -0.009(7)
C3A 0.021(11) 0.029(9) 0.041(9) 0.001(8) -0.002(7) 0.000(8)
C4A 0.038(12) 0.048(11) 0.021(9) -0.008(7) 0.003(7) -0.002(9)
C5A 0.017(10) 0.057(12) 0.017(7) 0.006(7) -0.004(6) 0.002(8)
C6A 0.032(8) 0.024(7) 0.020(6) -0.008(5) -0.008(5) -0.011(6)
C7A 0.024(8) 0.031(7) 0.023(6) -0.006(6) -0.005(5) 0.005(6)
C8A 0.037(8) 0.031(7) 0.023(6) 0.003(6) -0.005(6) -0.006(6)
C9A 0.034(8) 0.032(7) 0.019(6) -0.001(6) -0.006(5) -0.002(6)
C10A 0.031(8) 0.045(8) 0.039(7) -0.002(6) -0.013(6) 0.007(7)
C11A 0.040(13) 0.030(10) 0.044(10) 0.008(8) -0.001(8) 0.007(8)
C12A 0.017(11) 0.056(12) 0.055(11) -0.008(9) 0.008(8) -0.018(9)
C13A 0.08(2) 0.10(2) 0.058(14) -0.036(14) 0.014(12) 0.013(15)
C14A 0.064(9) 0.035(8) 0.033(7) -0.005(6) -0.006(7) -0.004(7)
C15A 0.058(9) 0.045(9) 0.056(8) -0.018(7) -0.006(7) -0.010(7)
C16A 0.077(10) 0.052(9) 0.054(8) -0.002(7) 0.003(8) 0.001(8)
C17A 0.082(11) 0.069(10) 0.075(10) 0.009(8) -0.022(8) -0.002(8)
C18A 0.042(12) 0.025(9) 0.023(8) -0.007(7) 0.001(7) 0.005(8)
C19A 0.050(9) 0.045(8) 0.037(7) 0.002(7) -0.008(6) 0.015(7)
C20A 0.044(9) 0.058(9) 0.050(8) 0.006(7) -0.009(7) 0.000(7)
C21A 0.053(9) 0.044(8) 0.046(7) 0.000(7) 0.006(7) 0.002(7)
I1A 0.0287(6) 0.0313(6) 0.0241(5) 0.0046(4) -0.0023(4) -0.0035(5)
I2A 0.0538(10) 0.0512(8) 0.0562(8) 0.0020(6) 0.0008(6) 0.0039(7)
N1A 0.032(9) 0.030(8) 0.008(5) 0.006(5) -0.005(5) -0.012(6)
N2A 0.045(11) 0.025(8) 0.034(8) 0.003(6) 0.011(6) 0.014(7)
O1A 0.033(6) 0.045(6) 0.032(5) 0.020(5) -0.005(4) -0.007(5)

loop_
_atom_type_symbol
_atom_type_description
_atom_type_scat_dispersion_real
_atom_type_scat_dispersion_imag
_atom_type_scat_source
Ag Ag -0.8971 1.1015 'International Tables Vol C Tables 4.2.6.8 and 6.1.1.4'
P P 0.1023 0.0942 'International Tables Vol C Tables 4.2.6.8 and 6.1.1.4'
C C 0.0033 0.0016 'International Tables Vol C Tables 4.2.6.8 and 6.1.1.4'
I I -0.4742 1.8119 'International Tables Vol C Tables 4.2.6.8 and 6.1.1.4'
N N 0.0061 0.0033 'International Tables Vol C Tables 4.2.6.8 and 6.1.1.4'
O O 0.0106 0.0060 'International Tables Vol C Tables 4.2.6.8 and 6.1.1.4'
H H 0.0000 0.0000 'International Tables Vol C Tables 4.2.6.8 and 6.1.1.4'

loop_
_geom_angle_atom_site_label_1
_geom_angle_atom_site_label_2
_geom_angle_atom_site_label_3
_geom_angle
_geom_angle_site_symmetry_1
_geom_angle_site_symmetry_3
_geom_angle_publ_flag
C7B Ag1B I1B 126.2(4) . . ?
C7B Ag1B I1B 116.1(4) . 2_655 ?
I1B Ag1B I1B 101.55(6) . 2_655 ?
C7B Ag1B Ag2B 120.1(4) . . ?
I1B Ag1B Ag2B 111.30(6) . . ?
I1B Ag1B Ag2B 60.93(4) 2_655 . ?
C7B Ag1B I2B 96.4(4) . . ?
I1B Ag1B I2B 99.06(6) . . ?
I1B Ag1B I2B 117.07(6) 2_655 . ?
Ag2B Ag1B I2B 56.16(4) . . ?
C7B Ag1B Ag1B 165.5(4) . 2_655 ?
I1B Ag1B Ag1B 54.91(5) . 2_655 ?
I1B Ag1B Ag1B 53.31(5) 2_655 2_655 ?
Ag2B Ag1B Ag1B 65.85(5) . 2_655 ?
I2B Ag1B Ag1B 97.59(4) . 2_655 ?
P1B Ag2B I2B 118.96(11) . 2_655 ?
P1B Ag2B I2B 109.77(11) . . ?
I2B Ag2B I2B 98.55(6) 2_655 . ?
P1B Ag2B I1B 108.94(10) . 2_655 ?
I2B Ag2B I1B 101.13(5) 2_655 2_655 ?
I2B Ag2B I1B 119.57(6) . 2_655 ?
P1B Ag2B Ag1B 129.68(11) . . ?
I2B Ag2B Ag1B 111.31(6) 2_655 . ?
I2B Ag2B Ag1B 62.77(5) . . ?
I1B Ag2B Ag1B 56.82(4) 2_655 . ?
O1B P1B C18B 99.3(7) . . ?
O1B P1B C14B 99.0(7) . . ?
C18B P1B C14B 110.5(7) . . ?
O1B P1B Ag2B 116.2(4) . . ?
C18B P1B Ag2B 112.0(6) . . ?
C14B P1B Ag2B 117.7(6) . . ?
C2B C1B C6B 117.9(14) . . ?
C2B C1B H1B 121.1 . . ?
C6B C1B H1B 121.1 . . ?
C1B C2B C3B 120.7(15) . . ?
C1B C2B O1B 123.0(14) . . ?
C3B C2B O1B 116.3(15) . . ?
C4B C3B C2B 119.9(17) . . ?
C4B C3B H3B 120.0 . . ?
C2B C3B H3B 120.0 . . ?
C3B C4B C5B 122.0(16) . . ?
C3B C4B H4B 119.0 . . ?
C5B C4B H4B 119.0 . . ?
C6B C5B C4B 117.6(14) . . ?
C6B C5B H5B 121.2 . . ?
C4B C5B H5B 121.2 . . ?
C5B C6B C1B 121.9(16) . . ?
C5B C6B N1B 120.4(13) . . ?
C1B C6B N1B 117.7(13) . . ?
N2B C7B N1B 103.7(14) . . ?
N2B C7B Ag1B 128.1(12) . . ?
N1B C7B Ag1B 128.1(11) . . ?
C9B C8B N2B 105.9(15) . . ?
C9B C8B H8B 127.1 . . ?
N2B C8B H8B 127.1 . . ?
C8B C9B N1B 108.1(16) . . ?
C8B C9B H9B 125.9 . . ?
N1B C9B H9B 125.9 . . ?
N2B C10B C11B 111.6(14) . . ?
N2B C10B H10A 109.3 . . ?
C11B C10B H10A 109.3 . . ?
N2B C10B H10B 109.3 . . ?
C11B C10B H10B 109.3 . . ?
H10A C10B H10B 108.0 . . ?
C12B C11B C10B 114.4(16) . . ?
C12B C11B H11A 108.7 . . ?
C10B C11B H11A 108.7 . . ?
C12B C11B H11B 108.7 . . ?
C10B C11B H11B 108.7 . . ?
H11A C11B H11B 107.6 . . ?
C13B C12B C11B 112.8(17) . . ?
C13B C12B H12A 109.0 . . ?
C11B C12B H12A 109.0 . . ?
C13B C12B H12B 109.0 . . ?
C11B C12B H12B 109.0 . . ?
H12A C12B H12B 107.8 . . ?
C12B C13B H13A 109.5 . . ?
C12B C13B H13B 109.5 . . ?
H13A C13B H13B 109.5 . . ?
C12B C13B H13C 109.5 . . ?
H13A C13B H13C 109.5 . . ?
H13B C13B H13C 109.5 . . ?
C15B C14B C17B 108.3(16) . . ?
C15B C14B C16B 111.5(15) . . ?
C17B C14B C16B 106.4(16) . . ?
C15B C14B P1B 120.1(15) . . ?
C17B C14B P1B 105.0(10) . . ?
C16B C14B P1B 104.6(12) . . ?
C14B C15B H15A 109.5 . . ?
C14B C15B H15B 109.5 . . ?
H15A C15B H15B 109.5 . . ?
C14B C15B H15C 109.5 . . ?
H15A C15B H15C 109.5 . . ?
H15B C15B H15C 109.5 . . ?
C14B C16B H16A 109.5 . . ?
C14B C16B H16B 109.5 . . ?
H16A C16B H16B 109.5 . . ?
C14B C16B H16C 109.5 . . ?
H16A C16B H16C 109.5 . . ?
H16B C16B H16C 109.5 . . ?
C14B C17B H17A 109.5 . . ?
C14B C17B H17B 109.5 . . ?
H17A C17B H17B 109.5 . . ?
C14B C17B H17C 109.5 . . ?
H17A C17B H17C 109.5 . . ?
H17B C17B H17C 109.5 . . ?
C19B C18B C21B 109.6(14) . . ?
C19B C18B C20B 110.8(14) . . ?
C21B C18B C20B 106.1(15) . . ?
C19B C18B P1B 115.6(13) . . ?
C21B C18B P1B 104.3(11) . . ?
C20B C18B P1B 109.7(11) . . ?
C18B C19B H19A 109.5 . . ?
C18B C19B H19B 109.5 . . ?
H19A C19B H19B 109.5 . . ?
C18B C19B H19C 109.5 . . ?
H19A C19B H19C 109.5 . . ?
H19B C19B H19C 109.5 . . ?
C18B C20B H20A 109.5 . . ?
C18B C20B H20B 109.5 . . ?
H20A C20B H20B 109.5 . . ?
C18B C20B H20C 109.5 . . ?
H20A C20B H20C 109.5 . . ?
H20B C20B H20C 109.5 . . ?
C18B C21B H21A 109.5 . . ?
C18B C21B H21B 109.5 . . ?
H21A C21B H21B 109.5 . . ?
C18B C21B H21C 109.5 . . ?
H21A C21B H21C 109.5 . . ?
H21B C21B H21C 109.5 . . ?
Ag1B I1B Ag1B 71.79(6) . 2_655 ?
Ag1B I1B Ag2B 73.26(4) . 2_655 ?
Ag1B I1B Ag2B 62.25(4) 2_655 2_655 ?
Ag2B I2B Ag2B 72.95(6) 2_655 . ?
Ag2B I2B Ag1B 71.93(5) 2_655 . ?
Ag2B I2B Ag1B 61.06(5) . . ?
C7B N1B C9B 111.0(13) . . ?
C7B N1B C6B 125.2(13) . . ?
C9B N1B C6B 123.5(13) . . ?
C7B N2B C8B 111.3(14) . . ?
C7B N2B C10B 123.2(15) . . ?
C8B N2B C10B 125.5(15) . . ?
C2B O1B P1B 124.6(9) . . ?
C7A Ag1A I1A 127.7(4) . . ?
C7A Ag1A I1A 118.0(4) . 2 ?
I1A Ag1A I1A 102.54(5) . 2 ?
C7A Ag1A Ag2A 119.6(4) . . ?
I1A Ag1A Ag2A 108.43(6) . . ?
I1A Ag1A Ag2A 60.11(4) 2 . ?
C7A Ag1A I2A 95.8(4) . . ?
I1A Ag1A I2A 95.61(6) . . ?
I1A Ag1A I2A 114.78(5) 2 . ?
Ag2A Ag1A I2A 54.71(4) . . ?
P1A Ag2A I2A 118.99(11) . 2 ?
P1A Ag2A I2A 108.99(11) . . ?
I2A Ag2A I2A 100.43(6) 2 . ?
P1A Ag2A I1A 109.78(10) . 2 ?
I2A Ag2A I1A 99.51(5) 2 2 ?
I2A Ag2A I1A 119.21(5) . 2 ?
P1A Ag2A Ag1A 129.11(11) . . ?
I2A Ag2A Ag1A 111.76(6) 2 . ?
I2A Ag2A Ag1A 63.36(5) . . ?
I1A Ag2A Ag1A 55.88(4) 2 . ?
P1A Ag2A Ag2A 151.52(10) . 2 ?
I2A Ag2A Ag2A 54.54(5) 2 2 ?
I2A Ag2A Ag2A 53.13(5) . 2 ?
I1A Ag2A Ag2A 98.69(4) 2 2 ?
Ag1A Ag2A Ag2A 67.10(4) . 2 ?
O1A P1A C14A 99.4(8) . . ?
O1A P1A C18A 99.3(7) . . ?
C14A P1A C18A 111.1(7) . . ?
O1A P1A Ag2A 116.4(4) . . ?
C14A P1A Ag2A 118.4(7) . . ?
C18A P1A Ag2A 110.4(6) . . ?
C2A C1A C6A 117.8(15) . . ?
C2A C1A H1A 121.1 . . ?
C6A C1A H1A 121.1 . . ?
C1A C2A C3A 121.3(15) . . ?
C1A C2A O1A 122.4(15) . . ?
C3A C2A O1A 116.2(15) . . ?
C4A C3A C2A 119.0(16) . . ?
C4A C3A H3A 120.5 . . ?
C2A C3A H3A 120.5 . . ?
C5A C4A C3A 123.1(16) . . ?
C5A C4A H4A 118.4 . . ?
C3A C4A H4A 118.4 . . ?
C4A C5A C6A 117.0(15) . . ?
C4A C5A H5A 121.5 . . ?
C6A C5A H5A 121.5 . . ?
C1A C6A C5A 121.6(15) . . ?
C1A C6A N1A 118.7(13) . . ?
C5A C6A N1A 119.6(13) . . ?
N2A C7A N1A 104.4(15) . . ?
N2A C7A Ag1A 127.7(12) . . ?
N1A C7A Ag1A 127.9(11) . . ?
C9A C8A N2A 105.9(15) . . ?
C9A C8A H8A 127.0 . . ?
N2A C8A H8A 127.0 . . ?
C8A C9A N1A 105.9(15) . . ?
C8A C9A H9A 127.1 . . ?
N1A C9A H9A 127.1 . . ?
N2A C10A C11A 113.7(13) . . ?
N2A C10A H10C 108.8 . . ?
C11A C10A H10C 108.8 . . ?
N2A C10A H10D 108.8 . . ?
C11A C10A H10D 108.8 . . ?
H10C C10A H10D 107.7 . . ?
C12A C11A C10A 111.3(15) . . ?
C12A C11A H11C 109.4 . . ?
C10A C11A H11C 109.4 . . ?
C12A C11A H11D 109.4 . . ?
C10A C11A H11D 109.4 . . ?
H11C C11A H11D 108.0 . . ?
C11A C12A C13A 110.6(17) . . ?
C11A C12A H12C 109.5 . . ?
C13A C12A H12C 109.5 . . ?
C11A C12A H12D 109.5 . . ?
C13A C12A H12D 109.5 . . ?
H12C C12A H12D 108.1 . . ?
C12A C13A H13D 109.5 . . ?
C12A C13A H13E 109.5 . . ?
H13D C13A H13E 109.5 . . ?
C12A C13A H13F 109.5 . . ?
H13D C13A H13F 109.5 . . ?
H13E C13A H13F 109.5 . . ?
C17A C14A C15A 110.2(17) . . ?
C17A C14A C16A 107.5(17) . . ?
C15A C14A C16A 104.4(16) . . ?
C17A C14A P1A 121.1(16) . . ?
C15A C14A P1A 104.8(12) . . ?
C16A C14A P1A 107.7(13) . . ?
C14A C15A H15D 109.5 . . ?
C14A C15A H15E 109.5 . . ?
H15D C15A H15E 109.5 . . ?
C14A C15A H15F 109.5 . . ?
H15D C15A H15F 109.5 . . ?
H15E C15A H15F 109.5 . . ?
C14A C16A H16D 109.5 . . ?
C14A C16A H16E 109.5 . . ?
H16D C16A H16E 109.5 . . ?
C14A C16A H16F 109.5 . . ?
H16D C16A H16F 109.5 . . ?
H16E C16A H16F 109.5 . . ?
C14A C17A H17D 109.5 . . ?
C14A C17A H17E 109.5 . . ?
H17D C17A H17E 109.5 . . ?
C14A C17A H17F 109.5 . . ?
H17D C17A H17F 109.5 . . ?
H17E C17A H17F 109.5 . . ?
C21A C18A C19A 107.1(15) . . ?
C21A C18A C20A 107.6(14) . . ?
C19A C18A C20A 108.5(14) . . ?
C21A C18A P1A 111.5(12) . . ?
C19A C18A P1A 106.6(11) . . ?
C20A C18A P1A 115.2(12) . . ?
C18A C19A H19D 109.5 . . ?
C18A C19A H19E 109.5 . . ?
H19D C19A H19E 109.5 . . ?
C18A C19A H19F 109.5 . . ?
H19D C19A H19F 109.5 . . ?
H19E C19A H19F 109.5 . . ?
C18A C20A H20D 109.5 . . ?
C18A C20A H20E 109.5 . . ?
H20D C20A H20E 109.5 . . ?
C18A C20A H20F 109.5 . . ?
H20D C20A H20F 109.5 . . ?
H20E C20A H20F 109.5 . . ?
C18A C21A H21D 109.5 . . ?
C18A C21A H21E 109.5 . . ?
H21D C21A H21E 109.5 . . ?
C18A C21A H21F 109.5 . . ?
H21D C21A H21F 109.5 . . ?
H21E C21A H21F 109.5 . . ?
Ag1A I1A Ag1A 73.15(5) . 2 ?
Ag1A I1A Ag2A 75.59(5) . 2 ?
Ag1A I1A Ag2A 64.01(4) 2 2 ?
Ag2A I2A Ag2A 72.33(6) 2 . ?
Ag2A I2A Ag1A 73.49(5) 2 . ?
Ag2A I2A Ag1A 61.93(4) . . ?
C7A N1A C9A 112.4(13) . . ?
C7A N1A C6A 124.4(13) . . ?
C9A N1A C6A 123.0(13) . . ?
C7A N2A C8A 111.3(14) . . ?
C7A N2A C10A 124.3(16) . . ?
C8A N2A C10A 124.3(14) . . ?
C2A O1A P1A 125.4(10) . . ?

loop_
_geom_bond_atom_site_label_1
_geom_bond_atom_site_label_2
_geom_bond_distance
_geom_bond_site_symmetry_2
_geom_bond_publ_flag
Ag1B C7B 2.162(17) . ?
Ag1B I1B 2.8381(18) . ?
Ag1B I1B 2.8959(19) 2_655 ?
Ag1B Ag2B 3.0623(19) . ?
Ag1B I2B 3.111(2) . ?
Ag1B Ag1B 3.362(3) 2_655 ?
Ag2B P1B 2.455(4) . ?
Ag2B I2B 2.8381(19) 2_655 ?
Ag2B I2B 2.906(2) . ?
Ag2B I1B 3.0244(17) 2_655 ?
P1B O1B 1.635(11) . ?
P1B C18B 1.847(17) . ?
P1B C14B 1.874(16) . ?
C1B C2B 1.35(2) . ?
C1B C6B 1.395(19) . ?
C1B H1B 0.9300 . ?
C2B C3B 1.36(2) . ?
C2B O1B 1.438(17) . ?
C3B C4B 1.35(2) . ?
C3B H3B 0.9300 . ?
C4B C5B 1.36(3) . ?
C4B H4B 0.9300 . ?
C5B C6B 1.35(2) . ?
C5B H5B 0.9300 . ?
C6B N1B 1.46(2) . ?
C7B N2B 1.34(2) . ?
C7B N1B 1.34(2) . ?
C8B C9B 1.28(2) . ?
C8B N2B 1.43(2) . ?
C8B H8B 0.9300 . ?
C9B N1B 1.41(2) . ?
C9B H9B 0.9300 . ?
C10B N2B 1.53(2) . ?
C10B C11B 1.53(3) . ?
C10B H10A 0.9700 . ?
C10B H10B 0.9700 . ?
C11B C12B 1.50(3) . ?
C11B H11A 0.9700 . ?
C11B H11B 0.9700 . ?
C12B C13B 1.47(2) . ?
C12B H12A 0.9700 . ?
C12B H12B 0.9700 . ?
C13B H13A 0.9600 . ?
C13B H13B 0.9600 . ?
C13B H13C 0.9600 . ?
C14B C15B 1.46(3) . ?
C14B C17B 1.51(2) . ?
C14B C16B 1.62(3) . ?
C15B H15A 0.9600 . ?
C15B H15B 0.9600 . ?
C15B H15C 0.9600 . ?
C16B H16A 0.9600 . ?
C16B H16B 0.9600 . ?
C16B H16C 0.9600 . ?
C17B H17A 0.9600 . ?
C17B H17B 0.9600 . ?
C17B H17C 0.9600 . ?
C18B C19B 1.51(2) . ?
C18B C21B 1.54(2) . ?
C18B C20B 1.55(2) . ?
C19B H19A 0.9600 . ?
C19B H19B 0.9600 . ?
C19B H19C 0.9600 . ?
C20B H20A 0.9600 . ?
C20B H20B 0.9600 . ?
C20B H20C 0.9600 . ?
C21B H21A 0.9600 . ?
C21B H21B 0.9600 . ?
C21B H21C 0.9600 . ?
I1B Ag1B 2.8959(19) 2_655 ?
I1B Ag2B 3.0245(17) 2_655 ?
I2B Ag2B 2.8381(19) 2_655 ?
Ag1A C7A 2.168(17) . ?
Ag1A I1A 2.8551(18) . ?
Ag1A I1A 2.8730(18) 2 ?
Ag1A Ag2A 3.1193(19) . ?
Ag1A I2A 3.160(2) . ?
Ag2A P1A 2.450(5) . ?
Ag2A I2A 2.834(2) 2 ?
Ag2A I2A 2.8854(19) . ?
Ag2A I1A 3.0086(16) 2 ?
Ag2A Ag2A 3.375(3) 2 ?
P1A O1A 1.642(12) . ?
P1A C14A 1.842(17) . ?
P1A C18A 1.849(16) . ?
C1A C2A 1.36(2) . ?
C1A C6A 1.38(2) . ?
C1A H1A 0.9300 . ?
C2A C3A 1.37(2) . ?
C2A O1A 1.427(19) . ?
C3A C4A 1.36(2) . ?
C3A H3A 0.9300 . ?
C4A C5A 1.34(2) . ?
C4A H4A 0.9300 . ?
C5A C6A 1.40(2) . ?
C5A H5A 0.9300 . ?
C6A N1A 1.47(2) . ?
C7A N2A 1.30(2) . ?
C7A N1A 1.35(2) . ?
C8A C9A 1.32(2) . ?
C8A N2A 1.44(2) . ?
C8A H8A 0.9300 . ?
C9A N1A 1.39(2) . ?
C9A H9A 0.9300 . ?
C10A N2A 1.47(2) . ?
C10A C11A 1.58(2) . ?
C10A H10C 0.9700 . ?
C10A H10D 0.9700 . ?
C11A C12A 1.48(2) . ?
C11A H11C 0.9700 . ?
C11A H11D 0.9700 . ?
C12A C13A 1.55(3) . ?
C12A H12C 0.9700 . ?
C12A H12D 0.9700 . ?
C13A H13D 0.9600 . ?
C13A H13E 0.9600 . ?
C13A H13F 0.9600 . ?
C14A C17A 1.50(3) . ?
C14A C15A 1.57(2) . ?
C14A C16A 1.59(3) . ?
C15A H15D 0.9600 . ?
C15A H15E 0.9600 . ?
C15A H15F 0.9600 . ?
C16A H16D 0.9600 . ?
C16A H16E 0.9600 . ?
C16A H16F 0.9600 . ?
C17A H17D 0.9600 . ?
C17A H17E 0.9600 . ?
C17A H17F 0.9600 . ?
C18A C21A 1.51(2) . ?
C18A C19A 1.52(2) . ?
C18A C20A 1.57(3) . ?
C19A H19D 0.9600 . ?
C19A H19E 0.9600 . ?
C19A H19F 0.9600 . ?
C20A H20D 0.9600 . ?
C20A H20E 0.9600 . ?
C20A H20F 0.9600 . ?
C21A H21D 0.9600 . ?
C21A H21E 0.9600 . ?
C21A H21F 0.9600 . ?
I1A Ag1A 2.8730(18) 2 ?
I1A Ag2A 3.0086(16) 2 ?
I2A Ag2A 2.834(2) 2 ?
